data_4316053
loop_
_publ_author_name
'Shubhankar Kumar Bose'
'K. Geetharani'
'Babu Varghese'
'Sundargopal Ghosh'

_publ_section_title
;
 Unusual Organic Chemistry of a Metallaborane Substrate: Formation of a
 Tantalaborane Complex with a Bridging Acyl Group (\m-\h2)
;
_journal_name_full 'Inorganic Chemistry'
_journal_page_first 6375
_journal_page_last 6377
_journal_paper_doi 10.1021/ic1004962
_journal_volume 49
_journal_year 2010
_chemical_formula_sum 'C22 H41 B4 O Ta2'
_chemical_formula_weight 726.69
_chemical_name_systematic
;
 ?
;
_space_group_IT_number 14
_symmetry_cell_setting monoclinic
_symmetry_space_group_name_Hall '-P 2ybc'
_symmetry_space_group_name_H-M 'P 1 21/c 1'
_atom_sites_solution_hydrogens geom
_atom_sites_solution_primary direct
_atom_sites_solution_secondary difmap
_audit_creation_method SHELXL-97
_cell_angle_alpha 90.00
_cell_angle_beta 112.9940(10)
_cell_angle_gamma 90.00
_cell_formula_units_Z 4
_cell_length_a 19.6992(6)
_cell_length_b 8.8435(2)
_cell_length_c 15.8348(5)
_cell_measurement_reflns_used 2201
_cell_measurement_temperature 293(2)
_cell_measurement_theta_max 25.2
_cell_measurement_theta_min 2.8
_cell_volume 2539.40(13)
_computing_cell_refinement 'APEX2/SAINT (Bruker, 2004)'
_computing_data_collection 'APEX2 (Bruker, 2004)'
_computing_data_reduction 'SAINT/XPREP (Bruker, 2004)'
_computing_molecular_graphics 'ORTEP3 (Farrugia, 1997) and Mercury (Bruno et al., 2002)'
_computing_publication_material 'SHELXL-97 (Sheldrick, 1997)'
_computing_structure_refinement 'SHELXL-97 (Sheldrick, 1997)'
_computing_structure_solution 'SIR92 (Altornare et al., 1993)'
_diffrn_ambient_temperature 293(2)
_diffrn_measured_fraction_theta_full 0.990
_diffrn_measured_fraction_theta_max 0.975
_diffrn_measurement_device_type 'Bruker axs kappa apex2 CCD diffractometer'
_diffrn_measurement_method '\w and \f scan'
_diffrn_radiation_monochromator graphite
_diffrn_radiation_source 'fine-focus sealed tube'
_diffrn_radiation_type MoK\a
_diffrn_radiation_wavelength 0.71073
_diffrn_reflns_av_R_equivalents 0.0357
_diffrn_reflns_av_sigmaI/netI 0.0479
_diffrn_reflns_limit_h_max 21
_diffrn_reflns_limit_h_min -26
_diffrn_reflns_limit_k_max 11
_diffrn_reflns_limit_k_min -9
_diffrn_reflns_limit_l_max 21
_diffrn_reflns_limit_l_min -18
_diffrn_reflns_number 17399
_diffrn_reflns_theta_full 25.00
_diffrn_reflns_theta_max 28.47
_diffrn_reflns_theta_min 1.12
_diffrn_standards_decay_% 0
_exptl_absorpt_coefficient_mu 8.622
_exptl_absorpt_correction_T_max 0.523
_exptl_absorpt_correction_T_min 0.382
_exptl_absorpt_correction_type multi-scan
_exptl_absorpt_process_details 'SADABS (Bruker, 1999)'
_exptl_crystal_colour yellow
_exptl_crystal_density_diffrn 1.901
_exptl_crystal_density_method 'not measured'
_exptl_crystal_description block
_exptl_crystal_F_000 1388
_exptl_crystal_size_max 0.15
_exptl_crystal_size_mid 0.10
_exptl_crystal_size_min 0.10
_refine_diff_density_max 2.218
_refine_diff_density_min -2.411
_refine_diff_density_rms 0.249
_refine_ls_extinction_method none
_refine_ls_goodness_of_fit_ref 1.093
_refine_ls_hydrogen_treatment mixed
_refine_ls_matrix_type full
_refine_ls_number_parameters 296
_refine_ls_number_reflns 6249
_refine_ls_number_restraints 181
_refine_ls_restrained_S_all 1.099
_refine_ls_R_factor_all 0.0781
_refine_ls_R_factor_gt 0.0518
_refine_ls_shift/su_max 0.002
_refine_ls_shift/su_mean 0.000
_refine_ls_structure_factor_coef Fsqd
_refine_ls_weighting_details 'calc w=1/[\s^2^(Fo^2^)+(0.0404P)^2^+47.2430P] where P=(Fo^2^+2Fc^2^)/3'
_refine_ls_weighting_scheme calc
_refine_ls_wR_factor_gt 0.1185
_refine_ls_wR_factor_ref 0.1350
_reflns_number_gt 4765
_reflns_number_total 6249
_reflns_threshold_expression >2sigma(I)
_cod_data_source_file ic1004962_si_002.cif
_cod_data_source_block new
_cod_database_code 4316053

loop_
_symmetry_equiv_pos_as_xyz
'x, y, z'
'-x, y+1/2, -z+1/2'
'-x, -y, -z'
'x, -y-1/2, z-1/2'

loop_
_atom_site_label
_atom_site_type_symbol
_atom_site_fract_x
_atom_site_fract_y
_atom_site_fract_z
_atom_site_U_iso_or_equiv
_atom_site_adp_type
_atom_site_occupancy
_atom_site_symmetry_multiplicity
_atom_site_calc_flag
_atom_site_refinement_flags
_atom_site_disorder_assembly
_atom_site_disorder_group
C1 C 0.3997(6) 0.1367(12) 0.4455(7) 0.034(2) Uani 1 1 d U . .
C2 C 0.4415(6) 0.1816(11) 0.5379(7) 0.034(2) Uani 1 1 d U . .
C3 C 0.4444(5) 0.0575(11) 0.5964(7) 0.031(2) Uani 1 1 d U . .
C4 C 0.4020(5) -0.0630(12) 0.5397(8) 0.036(2) Uani 1 1 d U . .
C5 C 0.3748(6) -0.0118(12) 0.4470(7) 0.037(2) Uani 1 1 d U . .
C6 C 0.3314(8) -0.1043(16) 0.3642(10) 0.061(4) Uani 1 1 d U . .
H6A H 0.2959 -0.0410 0.3191 0.091 Uiso 1 1 calc R . .
H6B H 0.3063 -0.1840 0.3815 0.091 Uiso 1 1 calc R . .
H6C H 0.3642 -0.1471 0.3390 0.091 Uiso 1 1 calc R . .
C7 C 0.3902(7) 0.2306(15) 0.3620(9) 0.052(3) Uani 1 1 d U . .
H7A H 0.4312 0.2136 0.3447 0.079 Uiso 1 1 calc R . .
H7B H 0.3882 0.3357 0.3759 0.079 Uiso 1 1 calc R . .
H7C H 0.3453 0.2022 0.3123 0.079 Uiso 1 1 calc R . .
C8 C 0.4809(6) 0.3295(12) 0.5670(8) 0.042(3) Uani 1 1 d U . .
H8A H 0.5309 0.3192 0.5721 0.062 Uiso 1 1 calc R . .
H8B H 0.4807 0.3586 0.6253 0.062 Uiso 1 1 calc R . .
H8C H 0.4563 0.4056 0.5222 0.062 Uiso 1 1 calc R . .
C9 C 0.4859(6) 0.0534(15) 0.6989(8) 0.046(3) Uani 1 1 d U . .
H9A H 0.5333 0.0075 0.7132 0.069 Uiso 1 1 calc R . .
H9B H 0.4585 -0.0046 0.7261 0.069 Uiso 1 1 calc R . .
H9C H 0.4924 0.1545 0.7227 0.069 Uiso 1 1 calc R . .
C10 C 0.3946(7) -0.2198(13) 0.5723(10) 0.053(3) Uani 1 1 d U . .
H10A H 0.3498 -0.2651 0.5303 0.079 Uiso 1 1 calc R . .
H10B H 0.3932 -0.2141 0.6321 0.079 Uiso 1 1 calc R . .
H10C H 0.4359 -0.2801 0.5751 0.079 Uiso 1 1 calc R . .
C11 C 0.1144(10) 0.512(2) 0.4264(14) 0.080(5) Uani 1 1 d U . .
C12 C 0.1330(8) 0.5378(18) 0.5094(14) 0.073(4) Uani 1 1 d U . .
C13 C 0.1073(9) 0.440(2) 0.5543(10) 0.076(4) Uani 1 1 d U . .
C14 C 0.0623(8) 0.3303(17) 0.4786(14) 0.074(4) Uani 1 1 d U . .
C15 C 0.0732(8) 0.390(2) 0.4034(11) 0.070(4) Uani 1 1 d U . .
C16 C 0.009(2) 0.200(5) 0.462(3) 0.227(18) Uani 1 1 d U . .
H16A H 0.0366 0.1070 0.4766 0.340 Uiso 1 1 calc R . .
H16B H -0.0237 0.1991 0.3985 0.340 Uiso 1 1 calc R . .
H16C H -0.0182 0.2113 0.4998 0.340 Uiso 1 1 calc R . .
C17 C 0.0489(16) 0.361(4) 0.302(2) 0.164(12) Uani 1 1 d U . .
H17A H 0.0002 0.4010 0.2699 0.246 Uiso 1 1 calc R . .
H17B H 0.0488 0.2545 0.2908 0.246 Uiso 1 1 calc R . .
H17C H 0.0824 0.4103 0.2798 0.246 Uiso 1 1 calc R . .
C18 C 0.1345(17) 0.613(4) 0.358(2) 0.172(12) Uani 1 1 d U . .
H18A H 0.1579 0.7041 0.3889 0.259 Uiso 1 1 calc R . .
H18B H 0.0905 0.6378 0.3064 0.259 Uiso 1 1 calc R . .
H18C H 0.1676 0.5586 0.3382 0.259 Uiso 1 1 calc R . .
C19 C 0.177(2) 0.673(4) 0.556(3) 0.220(17) Uani 1 1 d U . .
H19A H 0.2221 0.6760 0.5467 0.330 Uiso 1 1 calc R . .
H19B H 0.1876 0.6683 0.6206 0.330 Uiso 1 1 calc R . .
H19C H 0.1489 0.7633 0.5309 0.330 Uiso 1 1 calc R . .
C20 C 0.108(2) 0.434(5) 0.644(3) 0.243(19) Uani 1 1 d U . .
H20A H 0.0665 0.4865 0.6457 0.364 Uiso 1 1 calc R . .
H20B H 0.1528 0.4797 0.6861 0.364 Uiso 1 1 calc R . .
H20C H 0.1067 0.3298 0.6608 0.364 Uiso 1 1 calc R . .
C21 C 0.2869(7) 0.0486(13) 0.6353(9) 0.054(3) Uani 1 1 d DU . .
C22 C 0.2992(8) -0.0557(16) 0.7177(9) 0.064(4) Uani 1 1 d DU . .
H22A H 0.2583 -0.0465 0.7360 0.097 Uiso 1 1 calc R . .
H22B H 0.3438 -0.0271 0.7679 0.097 Uiso 1 1 calc R . .
H22C H 0.3031 -0.1585 0.7007 0.097 Uiso 1 1 calc R . .
B1 B 0.1941(8) 0.0836(17) 0.4149(10) 0.046(3) Uani 1 1 d DU . .
B2 B 0.2317(6) 0.2538(14) 0.3988(8) 0.035(3) Uani 1 1 d U . .
H2 H 0.2221 0.2758 0.3378 0.04(3) Uiso 1 1 calc R . .
B3 B 0.2809(7) 0.3829(13) 0.4716(8) 0.033(2) Uani 1 1 d U . .
H3 H 0.2935 0.4657 0.4446 0.07(4) Uiso 1 1 calc R . .
B4 B 0.3132(7) 0.3913(14) 0.5901(8) 0.032(2) Uani 1 1 d DU . .
O1 O 0.2381(6) 0.1364(13) 0.6027(7) 0.074(3) Uani 1 1 d U . .
Ta1 Ta 0.31947(2) 0.13641(4) 0.52964(3) 0.03005(12) Uani 1 1 d U . .
Ta2 Ta 0.18748(2) 0.29721(5) 0.51050(3) 0.03537(13) Uani 1 1 d U . .
H1A H 0.167(5) 0.023(11) 0.349(4) 0.04(3) Uiso 1 1 d D . .
H1B H 0.153(4) 0.094(10) 0.446(5) 0.01(2) Uiso 1 1 d D . .
H1C H 0.239(5) 0.005(11) 0.453(7) 0.06(4) Uiso 1 1 d D . .
H4A H 0.342(5) 0.497(7) 0.619(7) 0.040 Uiso 1 1 d D . .
H4B H 0.357(4) 0.312(9) 0.629(6) 0.03(3) Uiso 1 1 d D . .
H4C H 0.268(4) 0.388(13) 0.614(7) 0.04(3) Uiso 1 1 d D . .

loop_
_atom_site_aniso_label
_atom_site_aniso_U_11
_atom_site_aniso_U_22
_atom_site_aniso_U_33
_atom_site_aniso_U_23
_atom_site_aniso_U_13
_atom_site_aniso_U_12
C1 0.043(5) 0.032(5) 0.024(4) 0.002(4) 0.009(4) 0.000(4)
C2 0.040(5) 0.024(4) 0.037(5) 0.002(4) 0.015(4) -0.004(4)
C3 0.032(4) 0.026(4) 0.027(4) -0.003(4) 0.003(4) 0.004(4)
C4 0.030(4) 0.029(5) 0.043(5) 0.000(4) 0.009(4) -0.003(4)
C5 0.038(5) 0.029(5) 0.036(5) -0.008(4) 0.006(4) 0.004(4)
C6 0.058(6) 0.058(7) 0.058(7) -0.020(6) 0.013(5) 0.003(5)
C7 0.060(6) 0.053(6) 0.046(6) 0.015(5) 0.022(5) 0.011(5)
C8 0.048(5) 0.029(5) 0.051(6) -0.002(4) 0.022(5) -0.011(4)
C9 0.040(5) 0.052(6) 0.038(5) 0.004(5) 0.007(4) 0.006(5)
C10 0.057(6) 0.028(5) 0.072(7) 0.003(5) 0.024(5) 0.002(5)
C11 0.070(8) 0.076(8) 0.093(9) 0.019(7) 0.030(7) 0.022(7)
C12 0.056(7) 0.051(7) 0.096(9) -0.012(7) 0.011(6) 0.014(6)
C13 0.075(7) 0.103(9) 0.047(6) 0.012(6) 0.022(6) 0.051(7)
C14 0.046(6) 0.045(6) 0.134(10) 0.017(7) 0.038(6) 0.004(5)
C15 0.058(7) 0.077(8) 0.055(7) -0.019(6) 0.003(5) 0.023(6)
C16 0.21(2) 0.22(2) 0.25(2) 0.007(10) 0.089(11) 0.002(10)
C17 0.160(14) 0.171(15) 0.157(14) -0.008(9) 0.057(10) 0.025(9)
C18 0.167(15) 0.176(15) 0.183(15) 0.022(9) 0.079(10) 0.012(9)
C19 0.211(19) 0.207(19) 0.230(19) -0.013(10) 0.073(11) 0.004(10)
C20 0.24(2) 0.26(2) 0.24(2) 0.000(10) 0.108(12) 0.029(10)
C21 0.056(6) 0.037(6) 0.065(7) -0.006(5) 0.021(5) 0.002(5)
C22 0.077(7) 0.052(7) 0.061(7) 0.009(6) 0.025(6) -0.003(6)
B1 0.042(6) 0.042(6) 0.044(6) -0.010(5) 0.006(5) -0.002(5)
B2 0.034(5) 0.033(5) 0.030(5) 0.001(4) 0.005(4) 0.009(4)
B3 0.040(5) 0.028(5) 0.027(5) -0.004(4) 0.008(4) 0.005(4)
B4 0.037(5) 0.031(5) 0.029(5) 0.000(4) 0.014(4) -0.002(4)
O1 0.077(6) 0.069(6) 0.060(6) -0.002(5) 0.007(5) -0.008(5)
Ta1 0.0314(2) 0.01713(19) 0.0330(2) 0.00000(15) 0.00321(16) 0.00129(15)
Ta2 0.0311(2) 0.0349(2) 0.0336(2) -0.00661(18) 0.00553(17) 0.00165(17)

loop_
_atom_type_symbol
_atom_type_description
_atom_type_scat_dispersion_real
_atom_type_scat_dispersion_imag
_atom_type_scat_source
C C 0.0033 0.0016 'International Tables Vol C Tables 4.2.6.8 and 6.1.1.4'
H H 0.0000 0.0000 'International Tables Vol C Tables 4.2.6.8 and 6.1.1.4'
B B 0.0013 0.0007 'International Tables Vol C Tables 4.2.6.8 and 6.1.1.4'
O O 0.0106 0.0060 'International Tables Vol C Tables 4.2.6.8 and 6.1.1.4'
Ta Ta -0.7052 6.5227 'International Tables Vol C Tables 4.2.6.8 and 6.1.1.4'

loop_
_geom_angle_atom_site_label_1
_geom_angle_atom_site_label_2
_geom_angle_atom_site_label_3
_geom_angle
_geom_angle_site_symmetry_1
_geom_angle_site_symmetry_3
_geom_angle_publ_flag
C5 C1 C2 108.0(9) . . ?
C5 C1 C7 127.2(10) . . ?
C2 C1 C7 124.7(10) . . ?
C5 C1 Ta1 71.5(6) . . ?
C2 C1 Ta1 71.2(6) . . ?
C7 C1 Ta1 126.5(8) . . ?
C3 C2 C1 108.3(9) . . ?
C3 C2 C8 126.1(10) . . ?
C1 C2 C8 125.5(10) . . ?
C3 C2 Ta1 72.0(6) . . ?
C1 C2 Ta1 74.4(6) . . ?
C8 C2 Ta1 123.4(7) . . ?
C2 C3 C4 107.5(9) . . ?
C2 C3 C9 126.0(9) . . ?
C4 C3 C9 126.5(10) . . ?
C2 C3 Ta1 73.3(6) . . ?
C4 C3 Ta1 71.9(6) . . ?
C9 C3 Ta1 121.3(7) . . ?
C5 C4 C3 107.5(9) . . ?
C5 C4 C10 126.7(10) . . ?
C3 C4 C10 125.6(10) . . ?
C5 C4 Ta1 73.8(6) . . ?
C3 C4 Ta1 72.8(6) . . ?
C10 C4 Ta1 123.6(8) . . ?
C1 C5 C4 108.7(9) . . ?
C1 C5 C6 125.4(11) . . ?
C4 C5 C6 125.8(11) . . ?
C1 C5 Ta1 74.6(6) . . ?
C4 C5 Ta1 71.3(6) . . ?
C6 C5 Ta1 123.5(8) . . ?
C5 C6 H6A 109.5 . . ?
C5 C6 H6B 109.5 . . ?
H6A C6 H6B 109.5 . . ?
C5 C6 H6C 109.5 . . ?
H6A C6 H6C 109.5 . . ?
H6B C6 H6C 109.5 . . ?
C1 C7 H7A 109.5 . . ?
C1 C7 H7B 109.5 . . ?
H7A C7 H7B 109.5 . . ?
C1 C7 H7C 109.5 . . ?
H7A C7 H7C 109.5 . . ?
H7B C7 H7C 109.5 . . ?
C2 C8 H8A 109.5 . . ?
C2 C8 H8B 109.5 . . ?
H8A C8 H8B 109.5 . . ?
C2 C8 H8C 109.5 . . ?
H8A C8 H8C 109.5 . . ?
H8B C8 H8C 109.5 . . ?
C3 C9 H9A 109.5 . . ?
C3 C9 H9B 109.5 . . ?
H9A C9 H9B 109.5 . . ?
C3 C9 H9C 109.5 . . ?
H9A C9 H9C 109.5 . . ?
H9B C9 H9C 109.5 . . ?
C4 C10 H10A 109.5 . . ?
C4 C10 H10B 109.5 . . ?
H10A C10 H10B 109.5 . . ?
C4 C10 H10C 109.5 . . ?
H10A C10 H10C 109.5 . . ?
H10B C10 H10C 109.5 . . ?
C12 C11 C15 109.8(18) . . ?
C12 C11 C18 125(2) . . ?
C15 C11 C18 125(2) . . ?
C12 C11 Ta2 72.3(10) . . ?
C15 C11 Ta2 71.3(10) . . ?
C18 C11 Ta2 124.4(15) . . ?
C11 C12 C13 115.5(17) . . ?
C11 C12 C19 123(3) . . ?
C13 C12 C19 121(2) . . ?
C11 C12 Ta2 78.0(11) . . ?
C13 C12 Ta2 71.6(9) . . ?
C19 C12 Ta2 122.9(17) . . ?
C12 C13 C20 135(3) . . ?
C12 C13 C14 102.6(14) . . ?
C20 C13 C14 122(3) . . ?
C12 C13 Ta2 75.5(9) . . ?
C20 C13 Ta2 121.9(19) . . ?
C14 C13 Ta2 70.9(8) . . ?
C15 C14 C16 118(2) . . ?
C15 C14 C13 101.2(13) . . ?
C16 C14 C13 141(2) . . ?
C15 C14 Ta2 74.4(8) . . ?
C16 C14 Ta2 122.8(17) . . ?
C13 C14 Ta2 70.8(8) . . ?
C11 C15 C14 111.0(16) . . ?
C11 C15 C17 110(2) . . ?
C14 C15 C17 139(2) . . ?
C11 C15 Ta2 77.0(10) . . ?
C14 C15 Ta2 71.2(8) . . ?
C17 C15 Ta2 121.4(14) . . ?
C14 C16 H16A 109.5 . . ?
C14 C16 H16B 109.5 . . ?
H16A C16 H16B 109.5 . . ?
C14 C16 H16C 109.5 . . ?
H16A C16 H16C 109.5 . . ?
H16B C16 H16C 109.5 . . ?
C15 C17 H17A 109.5 . . ?
C15 C17 H17B 109.5 . . ?
H17A C17 H17B 109.5 . . ?
C15 C17 H17C 109.5 . . ?
H17A C17 H17C 109.5 . . ?
H17B C17 H17C 109.5 . . ?
C11 C18 H18A 109.5 . . ?
C11 C18 H18B 109.5 . . ?
H18A C18 H18B 109.5 . . ?
C11 C18 H18C 109.5 . . ?
H18A C18 H18C 109.5 . . ?
H18B C18 H18C 109.5 . . ?
C12 C19 H19A 109.5 . . ?
C12 C19 H19B 109.5 . . ?
H19A C19 H19B 109.5 . . ?
C12 C19 H19C 109.5 . . ?
H19A C19 H19C 109.5 . . ?
H19B C19 H19C 109.5 . . ?
C13 C20 H20A 109.5 . . ?
C13 C20 H20B 109.5 . . ?
H20A C20 H20B 109.5 . . ?
C13 C20 H20C 109.5 . . ?
H20A C20 H20C 109.5 . . ?
H20B C20 H20C 109.5 . . ?
O1 C21 C22 126.5(13) . . ?
O1 C21 Ta1 82.1(8) . . ?
C22 C21 Ta1 151.4(10) . . ?
C21 C22 H22A 109.5 . . ?
C21 C22 H22B 109.5 . . ?
H22A C22 H22B 109.5 . . ?
C21 C22 H22C 109.5 . . ?
H22A C22 H22C 109.5 . . ?
H22B C22 H22C 109.5 . . ?
B2 B1 Ta2 63.4(6) . . ?
B2 B1 Ta1 65.5(6) . . ?
Ta2 B1 Ta1 71.3(4) . . ?
B2 B1 H1A 111(6) . . ?
Ta2 B1 H1A 146(6) . . ?
Ta1 B1 H1A 139(6) . . ?
B2 B1 H1B 115(5) . . ?
Ta2 B1 H1B 56(5) . . ?
Ta1 B1 H1B 110(5) . . ?
H1A B1 H1B 107(7) . . ?
B2 B1 H1C 110(7) . . ?
Ta2 B1 H1C 112(7) . . ?
Ta1 B1 H1C 50(7) . . ?
H1A B1 H1C 101(9) . . ?
H1B B1 H1C 112(8) . . ?
B3 B2 B1 131.8(10) . . ?
B3 B2 Ta2 68.8(6) . . ?
B1 B2 Ta2 73.7(7) . . ?
B3 B2 Ta1 70.1(6) . . ?
B1 B2 Ta1 72.4(6) . . ?
Ta2 B2 Ta1 76.4(4) . . ?
B3 B2 H2 114.1 . . ?
B1 B2 H2 114.1 . . ?
Ta2 B2 H2 141.7 . . ?
Ta1 B2 H2 141.8 . . ?
B2 B3 B4 131.1(10) . . ?
B2 B3 Ta2 69.0(6) . . ?
B4 B3 Ta2 73.5(6) . . ?
B2 B3 Ta1 69.2(6) . . ?
B4 B3 Ta1 72.1(6) . . ?
Ta2 B3 Ta1 76.2(4) . . ?
B2 B3 H3 114.5 . . ?
B4 B3 H3 114.5 . . ?
Ta2 B3 H3 140.7 . . ?
Ta1 B3 H3 143.0 . . ?
B3 B4 Ta2 63.7(6) . . ?
B3 B4 Ta1 66.1(5) . . ?
Ta2 B4 Ta1 71.6(3) . . ?
B3 B4 H4A 114(6) . . ?
Ta2 B4 H4A 140(6) . . ?
Ta1 B4 H4A 147(6) . . ?
B3 B4 H4B 117(6) . . ?
Ta2 B4 H4B 120(6) . . ?
Ta1 B4 H4B 59(6) . . ?
H4A B4 H4B 98(8) . . ?
B3 B4 H4C 112(6) . . ?
Ta2 B4 H4C 51(6) . . ?
Ta1 B4 H4C 106(6) . . ?
H4A B4 H4C 104(8) . . ?
H4B B4 H4C 111(8) . . ?
C21 O1 Ta2 150.5(11) . . ?
C21 O1 Ta1 67.4(8) . . ?
Ta2 O1 Ta1 83.1(4) . . ?
C21 Ta1 O1 30.5(4) . . ?
C21 Ta1 B2 120.1(5) . . ?
O1 Ta1 B2 91.5(4) . . ?
C21 Ta1 C4 94.8(4) . . ?
O1 Ta1 C4 124.0(4) . . ?
B2 Ta1 C4 129.6(4) . . ?
C21 Ta1 B3 118.9(4) . . ?
O1 Ta1 B3 90.8(4) . . ?
B2 Ta1 B3 40.7(4) . . ?
C4 Ta1 B3 145.1(4) . . ?
C21 Ta1 C3 96.9(4) . . ?
O1 Ta1 C3 125.3(4) . . ?
B2 Ta1 C3 142.9(4) . . ?
C4 Ta1 C3 35.2(3) . . ?
B3 Ta1 C3 124.2(4) . . ?
C21 Ta1 C2 128.0(4) . . ?
O1 Ta1 C2 148.3(4) . . ?
B2 Ta1 C2 110.6(4) . . ?
C4 Ta1 C2 58.0(3) . . ?
B3 Ta1 C2 91.8(4) . . ?
C3 Ta1 C2 34.7(3) . . ?
C21 Ta1 C5 124.3(4) . . ?
O1 Ta1 C5 145.6(4) . . ?
B2 Ta1 C5 95.5(4) . . ?
C4 Ta1 C5 34.9(4) . . ?
B3 Ta1 C5 115.9(4) . . ?
C3 Ta1 C5 57.9(3) . . ?
C2 Ta1 C5 57.2(4) . . ?
C21 Ta1 C1 151.5(4) . . ?
O1 Ta1 C1 177.1(3) . . ?
B2 Ta1 C1 85.9(4) . . ?
C4 Ta1 C1 57.3(4) . . ?
B3 Ta1 C1 88.0(4) . . ?
C3 Ta1 C1 57.4(3) . . ?
C2 Ta1 C1 34.4(3) . . ?
C5 Ta1 C1 33.8(4) . . ?
C21 Ta1 B4 87.3(4) . . ?
O1 Ta1 B4 70.0(4) . . ?
B2 Ta1 B4 79.0(4) . . ?
C4 Ta1 B4 142.4(4) . . ?
B3 Ta1 B4 41.8(4) . . ?
C3 Ta1 B4 107.2(4) . . ?
C2 Ta1 B4 91.6(4) . . ?
C5 Ta1 B4 144.4(4) . . ?
C1 Ta1 B4 110.6(4) . . ?
C21 Ta1 B1 89.3(5) . . ?
O1 Ta1 B1 71.3(4) . . ?
B2 Ta1 B1 42.1(5) . . ?
C4 Ta1 B1 111.9(4) . . ?
B3 Ta1 B1 79.2(5) . . ?
C3 Ta1 B1 146.7(4) . . ?
C2 Ta1 B1 140.0(5) . . ?
C5 Ta1 B1 91.8(4) . . ?
C1 Ta1 B1 105.9(4) . . ?
B4 Ta1 B1 105.7(4) . . ?
C21 Ta1 Ta2 74.3(3) . . ?
O1 Ta1 Ta2 43.8(3) . . ?
B2 Ta1 Ta2 50.7(3) . . ?
C4 Ta1 Ta2 161.3(2) . . ?
B3 Ta1 Ta2 50.5(3) . . ?
C3 Ta1 Ta2 158.6(2) . . ?
C2 Ta1 Ta2 140.6(2) . . ?
C5 Ta1 Ta2 143.1(2) . . ?
C1 Ta1 Ta2 134.1(2) . . ?
B4 Ta1 Ta2 53.8(3) . . ?
B1 Ta1 Ta2 54.1(3) . . ?
C21 Ta1 H1C 82(3) . . ?
O1 Ta1 H1C 76(4) . . ?
B2 Ta1 H1C 65.1(17) . . ?
C4 Ta1 H1C 88.1(17) . . ?
B3 Ta1 H1C 104.3(12) . . ?
C3 Ta1 H1C 123.3(16) . . ?
C2 Ta1 H1C 133(3) . . ?
C5 Ta1 H1C 77(3) . . ?
C1 Ta1 H1C 102(4) . . ?
B4 Ta1 H1C 129.1(19) . . ?
B1 Ta1 H1C 25.6(10) . . ?
Ta2 Ta1 H1C 75(2) . . ?
C21 Ta1 H4B 79(3) . . ?
O1 Ta1 H4B 75(3) . . ?
B2 Ta1 H4B 104.7(8) . . ?
C4 Ta1 H4B 117.5(9) . . ?
B3 Ta1 H4B 65.3(12) . . ?
C3 Ta1 H4B 83.2(12) . . ?
C2 Ta1 H4B 77(2) . . ?
C5 Ta1 H4B 134(2) . . ?
C1 Ta1 H4B 107(3) . . ?
B4 Ta1 H4B 26.3(4) . . ?
B1 Ta1 H4B 130.0(13) . . ?
Ta2 Ta1 H4B 76.0(14) . . ?
H1C Ta1 H4B 149(4) . . ?
O1 Ta2 B3 102.0(4) . . ?
O1 Ta2 B2 102.3(4) . . ?
B3 Ta2 B2 42.1(4) . . ?
O1 Ta2 C13 111.8(5) . . ?
B3 Ta2 C13 127.6(6) . . ?
B2 Ta2 C13 145.8(5) . . ?
O1 Ta2 C14 115.5(5) . . ?
B3 Ta2 C14 142.5(5) . . ?
B2 Ta2 C14 122.8(6) . . ?
C13 Ta2 C14 38.3(6) . . ?
O1 Ta2 C15 146.0(6) . . ?
B3 Ta2 C15 109.4(6) . . ?
B2 Ta2 C15 92.7(5) . . ?
C13 Ta2 C15 57.4(5) . . ?
C14 Ta2 C15 34.4(6) . . ?
O1 Ta2 C12 137.3(6) . . ?
B3 Ta2 C12 96.3(6) . . ?
B2 Ta2 C12 116.8(6) . . ?
C13 Ta2 C12 32.9(6) . . ?
C14 Ta2 C12 56.7(5) . . ?
C15 Ta2 C12 52.2(5) . . ?
O1 Ta2 C11 165.9(6) . . ?
B3 Ta2 C11 87.7(5) . . ?
B2 Ta2 C11 91.7(5) . . ?
C13 Ta2 C11 54.2(6) . . ?
C14 Ta2 C11 55.7(6) . . ?
C15 Ta2 C11 31.7(6) . . ?
C12 Ta2 C11 29.7(6) . . ?
O1 Ta2 B4 75.5(4) . . ?
B3 Ta2 B4 42.8(4) . . ?
B2 Ta2 B4 80.8(4) . . ?
C13 Ta2 B4 109.3(6) . . ?
C14 Ta2 B4 147.2(5) . . ?
C15 Ta2 B4 137.6(6) . . ?
C12 Ta2 B4 93.6(5) . . ?
C11 Ta2 B4 106.2(6) . . ?
O1 Ta2 B1 76.8(5) . . ?
B3 Ta2 B1 81.2(5) . . ?
B2 Ta2 B1 42.8(5) . . ?
C13 Ta2 B1 143.8(6) . . ?
C14 Ta2 B1 105.6(6) . . ?
C15 Ta2 B1 95.1(5) . . ?
C12 Ta2 B1 144.6(6) . . ?
C11 Ta2 B1 115.1(6) . . ?
B4 Ta2 B1 107.0(4) . . ?
O1 Ta2 Ta1 53.1(3) . . ?
B3 Ta2 Ta1 53.3(3) . . ?
B2 Ta2 Ta1 52.9(3) . . ?
C13 Ta2 Ta1 158.1(4) . . ?
C14 Ta2 Ta1 157.0(4) . . ?
C15 Ta2 Ta1 144.4(4) . . ?
C12 Ta2 Ta1 146.1(4) . . ?
C11 Ta2 Ta1 139.4(4) . . ?
B4 Ta2 Ta1 54.6(3) . . ?
B1 Ta2 Ta1 54.6(3) . . ?
O1 Ta2 H1B 73(2) . . ?
B3 Ta2 H1B 107.4(7) . . ?
B2 Ta2 H1B 67.5(10) . . ?
C13 Ta2 H1B 119.8(11) . . ?
C14 Ta2 H1B 83.6(15) . . ?
C15 Ta2 H1B 85(2) . . ?
C12 Ta2 H1B 136(2) . . ?
C11 Ta2 H1B 114(2) . . ?
B4 Ta2 H1B 128.7(16) . . ?
B1 Ta2 H1B 26.3(5) . . ?
Ta1 Ta2 H1B 74.1(16) . . ?
O1 Ta2 H4C 71(3) . . ?
B3 Ta2 H4C 67.4(13) . . ?
B2 Ta2 H4C 106.8(9) . . ?
C13 Ta2 H4C 87.1(19) . . ?
C14 Ta2 H4C 124.9(17) . . ?
C15 Ta2 H4C 134(3) . . ?
C12 Ta2 H4C 82(3) . . ?
C11 Ta2 H4C 104(3) . . ?
B4 Ta2 H4C 26.0(8) . . ?
B1 Ta2 H4C 128(2) . . ?
Ta1 Ta2 H4C 73(2) . . ?
H1B Ta2 H4C 141(4) . . ?

loop_
_geom_bond_atom_site_label_1
_geom_bond_atom_site_label_2
_geom_bond_distance
_geom_bond_site_symmetry_2
_geom_bond_publ_flag
C1 C5 1.405(15) . ?
C1 C2 1.426(14) . ?
C1 C7 1.510(15) . ?
C1 Ta1 2.433(11) . ?
C2 C3 1.423(14) . ?
C2 C8 1.499(14) . ?
C2 Ta1 2.391(10) . ?
C3 C4 1.433(14) . ?
C3 C9 1.506(14) . ?
C3 Ta1 2.373(9) . ?
C4 C5 1.426(15) . ?
C4 C10 1.507(15) . ?
C4 Ta1 2.361(10) . ?
C5 C6 1.498(16) . ?
C5 Ta1 2.393(11) . ?
C6 H6A 0.9600 . ?
C6 H6B 0.9600 . ?
C6 H6C 0.9600 . ?
C7 H7A 0.9600 . ?
C7 H7B 0.9600 . ?
C7 H7C 0.9600 . ?
C8 H8A 0.9600 . ?
C8 H8B 0.9600 . ?
C8 H8C 0.9600 . ?
C9 H9A 0.9600 . ?
C9 H9B 0.9600 . ?
C9 H9C 0.9600 . ?
C10 H10A 0.9600 . ?
C10 H10B 0.9600 . ?
C10 H10C 0.9600 . ?
C11 C12 1.24(2) . ?
C11 C15 1.32(2) . ?
C11 C18 1.56(3) . ?
C11 Ta2 2.443(17) . ?
C12 C13 1.34(2) . ?
C12 C19 1.49(4) . ?
C12 Ta2 2.379(15) . ?
C13 C20 1.41(4) . ?
C13 C14 1.53(2) . ?
C13 Ta2 2.332(14) . ?
C14 C15 1.39(2) . ?
C14 C16 1.50(4) . ?
C14 Ta2 2.334(14) . ?
C15 C17 1.51(3) . ?
C15 Ta2 2.374(14) . ?
C16 H16A 0.9600 . ?
C16 H16B 0.9600 . ?
C16 H16C 0.9600 . ?
C17 H17A 0.9600 . ?
C17 H17B 0.9600 . ?
C17 H17C 0.9600 . ?
C18 H18A 0.9600 . ?
C18 H18B 0.9600 . ?
C18 H18C 0.9600 . ?
C19 H19A 0.9600 . ?
C19 H19B 0.9600 . ?
C19 H19C 0.9600 . ?
C20 H20A 0.9600 . ?
C20 H20B 0.9600 . ?
C20 H20C 0.9600 . ?
C21 O1 1.185(15) . ?
C21 C22 1.538(9) . ?
C21 Ta1 2.157(12) . ?
C22 H22A 0.9600 . ?
C22 H22B 0.9600 . ?
C22 H22C 0.9600 . ?
B1 B2 1.74(2) . ?
B1 Ta2 2.456(14) . ?
B1 Ta1 2.472(13) . ?
B1 H1A 1.100(10) . ?
B1 H1B 1.100(10) . ?
B1 H1C 1.10(10) . ?
B2 B3 1.644(17) . ?
B2 Ta2 2.288(13) . ?
B2 Ta1 2.359(12) . ?
B2 H2 0.9300 . ?
B3 B4 1.731(17) . ?
B3 Ta2 2.285(13) . ?
B3 Ta1 2.373(12) . ?
B3 H3 0.9300 . ?
B4 Ta2 2.445(12) . ?
B4 Ta1 2.470(12) . ?
B4 H4A 1.099(10) . ?
B4 H4B 1.10(10) . ?
B4 H4C 1.10(10) . ?
O1 Ta2 2.003(11) . ?
O1 Ta1 2.314(12) . ?
Ta1 Ta2 2.8738(6) . ?
Ta1 H1C 1.96(12) . ?
Ta1 H4B 2.13(11) . ?
Ta2 H1B 2.05(9) . ?
Ta2 H4C 1.96(11) . ?

loop_
_geom_torsion_atom_site_label_1
_geom_torsion_atom_site_label_2
_geom_torsion_atom_site_label_3
_geom_torsion_atom_site_label_4
_geom_torsion
_geom_torsion_site_symmetry_1
_geom_torsion_site_symmetry_2
_geom_torsion_site_symmetry_3
_geom_torsion_site_symmetry_4
_geom_torsion_publ_flag
C5 C1 C2 C3 2.0(12) . . . . ?
C7 C1 C2 C3 -173.6(10) . . . . ?
Ta1 C1 C2 C3 64.5(7) . . . . ?
C5 C1 C2 C8 177.3(10) . . . . ?
C7 C1 C2 C8 1.7(18) . . . . ?
Ta1 C1 C2 C8 -120.3(11) . . . . ?
C5 C1 C2 Ta1 -62.5(8) . . . . ?
C7 C1 C2 Ta1 121.9(11) . . . . ?
C1 C2 C3 C4 -1.9(12) . . . . ?
C8 C2 C3 C4 -177.1(10) . . . . ?
Ta1 C2 C3 C4 64.3(7) . . . . ?
C1 C2 C3 C9 177.0(10) . . . . ?
C8 C2 C3 C9 1.8(18) . . . . ?
Ta1 C2 C3 C9 -116.9(10) . . . . ?
C1 C2 C3 Ta1 -66.1(8) . . . . ?
C8 C2 C3 Ta1 118.7(11) . . . . ?
C2 C3 C4 C5 1.0(12) . . . . ?
C9 C3 C4 C5 -177.9(10) . . . . ?
Ta1 C3 C4 C5 66.2(7) . . . . ?
C2 C3 C4 C10 175.4(10) . . . . ?
C9 C3 C4 C10 -3.5(18) . . . . ?
Ta1 C3 C4 C10 -119.5(11) . . . . ?
C2 C3 C4 Ta1 -65.2(7) . . . . ?
C9 C3 C4 Ta1 116.0(11) . . . . ?
C2 C1 C5 C4 -1.4(12) . . . . ?
C7 C1 C5 C4 174.0(11) . . . . ?
Ta1 C1 C5 C4 -63.7(7) . . . . ?
C2 C1 C5 C6 -177.3(11) . . . . ?
C7 C1 C5 C6 -1.8(19) . . . . ?
Ta1 C1 C5 C6 120.4(11) . . . . ?
C2 C1 C5 Ta1 62.2(8) . . . . ?
C7 C1 C5 Ta1 -122.3(11) . . . . ?
C3 C4 C5 C1 0.3(12) . . . . ?
C10 C4 C5 C1 -174.0(11) . . . . ?
Ta1 C4 C5 C1 65.8(8) . . . . ?
C3 C4 C5 C6 176.2(11) . . . . ?
C10 C4 C5 C6 1.9(18) . . . . ?
Ta1 C4 C5 C6 -118.3(12) . . . . ?
C3 C4 C5 Ta1 -65.5(7) . . . . ?
C10 C4 C5 Ta1 120.2(11) . . . . ?
C15 C11 C12 C13 -1(2) . . . . ?
C18 C11 C12 C13 177.4(19) . . . . ?
Ta2 C11 C12 C13 -62.7(12) . . . . ?
C15 C11 C12 C19 -177(2) . . . . ?
C18 C11 C12 C19 2(3) . . . . ?
Ta2 C11 C12 C19 122(2) . . . . ?
C15 C11 C12 Ta2 61.8(13) . . . . ?
C18 C11 C12 Ta2 -120(2) . . . . ?
C11 C12 C13 C20 -173(3) . . . . ?
C19 C12 C13 C20 3(4) . . . . ?
Ta2 C12 C13 C20 121(3) . . . . ?
C11 C12 C13 C14 0.1(18) . . . . ?
C19 C12 C13 C14 176(2) . . . . ?
Ta2 C12 C13 C14 -66.2(9) . . . . ?
C11 C12 C13 Ta2 66.3(14) . . . . ?
C19 C12 C13 Ta2 -118(2) . . . . ?
C12 C13 C14 C15 0.7(15) . . . . ?
C20 C13 C14 C15 175(2) . . . . ?
Ta2 C13 C14 C15 -68.9(9) . . . . ?
C12 C13 C14 C16 -172(3) . . . . ?
C20 C13 C14 C16 2(4) . . . . ?
Ta2 C13 C14 C16 119(3) . . . . ?
C12 C13 C14 Ta2 69.6(10) . . . . ?
C20 C13 C14 Ta2 -116(2) . . . . ?
C12 C11 C15 C14 1(2) . . . . ?
C18 C11 C15 C14 -176.9(18) . . . . ?
Ta2 C11 C15 C14 63.8(11) . . . . ?
C12 C11 C15 C17 178.6(17) . . . . ?
C18 C11 C15 C17 0(3) . . . . ?
Ta2 C11 C15 C17 -119.0(15) . . . . ?
C12 C11 C15 Ta2 -62.4(13) . . . . ?
C18 C11 C15 Ta2 119(2) . . . . ?
C16 C14 C15 C11 173(2) . . . . ?
C13 C14 C15 C11 -1.2(16) . . . . ?
Ta2 C14 C15 C11 -67.4(12) . . . . ?
C16 C14 C15 C17 -3(3) . . . . ?
C13 C14 C15 C17 -177(2) . . . . ?
Ta2 C14 C15 C17 117(2) . . . . ?
C16 C14 C15 Ta2 -119(2) . . . . ?
C13 C14 C15 Ta2 66.2(8) . . . . ?
Ta2 B1 B2 B3 40.1(11) . . . . ?
Ta1 B1 B2 B3 -40.4(11) . . . . ?
Ta1 B1 B2 Ta2 -80.5(3) . . . . ?
Ta2 B1 B2 Ta1 80.5(3) . . . . ?
B1 B2 B3 B4 1.1(19) . . . . ?
Ta2 B2 B3 B4 42.6(10) . . . . ?
Ta1 B2 B3 B4 -40.0(10) . . . . ?
B1 B2 B3 Ta2 -41.5(11) . . . . ?
Ta1 B2 B3 Ta2 -82.6(3) . . . . ?
B1 B2 B3 Ta1 41.1(11) . . . . ?
Ta2 B2 B3 Ta1 82.6(3) . . . . ?
B2 B3 B4 Ta2 -41.3(10) . . . . ?
Ta1 B3 B4 Ta2 -80.4(3) . . . . ?
B2 B3 B4 Ta1 39.2(10) . . . . ?
Ta2 B3 B4 Ta1 80.4(3) . . . . ?
C22 C21 O1 Ta2 178.1(13) . . . . ?
Ta1 C21 O1 Ta2 -1(2) . . . . ?
C22 C21 O1 Ta1 179.2(16) . . . . ?
C22 C21 Ta1 O1 -179(3) . . . . ?
O1 C21 Ta1 B2 -22.1(10) . . . . ?
C22 C21 Ta1 B2 159.2(19) . . . . ?
O1 C21 Ta1 C4 -164.2(8) . . . . ?
C22 C21 Ta1 C4 17(2) . . . . ?
O1 C21 Ta1 B3 24.9(10) . . . . ?
C22 C21 Ta1 B3 -153.7(19) . . . . ?
O1 C21 Ta1 C3 160.5(8) . . . . ?
C22 C21 Ta1 C3 -18(2) . . . . ?
O1 C21 Ta1 C2 143.4(7) . . . . ?
C22 C21 Ta1 C2 -35(2) . . . . ?
O1 C21 Ta1 C5 -144.1(7) . . . . ?
C22 C21 Ta1 C5 37(2) . . . . ?
O1 C21 Ta1 C1 -175.8(7) . . . . ?
C22 C21 Ta1 C1 6(3) . . . . ?
O1 C21 Ta1 B4 53.4(8) . . . . ?
C22 C21 Ta1 B4 -125(2) . . . . ?
O1 C21 Ta1 B1 -52.3(9) . . . . ?
C22 C21 Ta1 B1 129(2) . . . . ?
O1 C21 Ta1 Ta2 0.4(7) . . . . ?
C22 C21 Ta1 Ta2 -178(2) . . . . ?
Ta2 O1 Ta1 C21 179.5(10) . . . . ?
C21 O1 Ta1 B2 161.0(9) . . . . ?
Ta2 O1 Ta1 B2 -19.5(4) . . . . ?
C21 O1 Ta1 C4 19.1(10) . . . . ?
Ta2 O1 Ta1 C4 -161.4(3) . . . . ?
C21 O1 Ta1 B3 -158.4(9) . . . . ?
Ta2 O1 Ta1 B3 21.1(4) . . . . ?
C21 O1 Ta1 C3 -24.0(10) . . . . ?
Ta2 O1 Ta1 C3 155.5(3) . . . . ?
C21 O1 Ta1 C2 -63.7(12) . . . . ?
Ta2 O1 Ta1 C2 115.8(6) . . . . ?
C21 O1 Ta1 C5 59.1(11) . . . . ?
Ta2 O1 Ta1 C5 -121.4(6) . . . . ?
C21 O1 Ta1 C1 136(7) . . . . ?
Ta2 O1 Ta1 C1 -45(8) . . . . ?
C21 O1 Ta1 B4 -121.3(9) . . . . ?
Ta2 O1 Ta1 B4 58.1(4) . . . . ?
C21 O1 Ta1 B1 123.4(9) . . . . ?
Ta2 O1 Ta1 B1 -57.2(4) . . . . ?
C21 O1 Ta1 Ta2 -179.5(10) . . . . ?
B3 B2 Ta1 C21 100.5(7) . . . . ?
B1 B2 Ta1 C21 -48.5(8) . . . . ?
Ta2 B2 Ta1 C21 28.4(6) . . . . ?
B3 B2 Ta1 O1 89.5(7) . . . . ?
B1 B2 Ta1 O1 -59.6(7) . . . . ?
Ta2 B2 Ta1 O1 17.4(4) . . . . ?
B3 B2 Ta1 C4 -132.2(6) . . . . ?
B1 B2 Ta1 C4 78.8(8) . . . . ?
Ta2 B2 Ta1 C4 155.8(3) . . . . ?
B1 B2 Ta1 B3 -149.1(10) . . . . ?
Ta2 B2 Ta1 B3 -72.1(6) . . . . ?
B3 B2 Ta1 C3 -83.7(8) . . . . ?
B1 B2 Ta1 C3 127.2(7) . . . . ?
Ta2 B2 Ta1 C3 -155.8(4) . . . . ?
B3 B2 Ta1 C2 -67.3(7) . . . . ?
B1 B2 Ta1 C2 143.6(6) . . . . ?
Ta2 B2 Ta1 C2 -139.4(3) . . . . ?
B3 B2 Ta1 C5 -124.2(6) . . . . ?
B1 B2 Ta1 C5 86.7(7) . . . . ?
Ta2 B2 Ta1 C5 163.7(3) . . . . ?
B3 B2 Ta1 C1 -91.7(7) . . . . ?
B1 B2 Ta1 C1 119.2(7) . . . . ?
Ta2 B2 Ta1 C1 -163.8(4) . . . . ?
B3 B2 Ta1 B4 20.2(6) . . . . ?
B1 B2 Ta1 B4 -128.8(7) . . . . ?
Ta2 B2 Ta1 B4 -51.9(4) . . . . ?
B3 B2 Ta1 B1 149.1(10) . . . . ?
Ta2 B2 Ta1 B1 77.0(7) . . . . ?
B3 B2 Ta1 Ta2 72.1(6) . . . . ?
B1 B2 Ta1 Ta2 -77.0(7) . . . . ?
C5 C4 Ta1 C21 150.2(7) . . . . ?
C3 C4 Ta1 C21 -95.1(7) . . . . ?
C10 C4 Ta1 C21 26.6(10) . . . . ?
C5 C4 Ta1 O1 140.6(6) . . . . ?
C3 C4 Ta1 O1 -104.7(6) . . . . ?
C10 C4 Ta1 O1 17.0(11) . . . . ?
C5 C4 Ta1 B2 13.9(8) . . . . ?
C3 C4 Ta1 B2 128.6(7) . . . . ?
C10 C4 Ta1 B2 -109.7(10) . . . . ?
C5 C4 Ta1 B3 -43.8(9) . . . . ?
C3 C4 Ta1 B3 70.9(9) . . . . ?
C10 C4 Ta1 B3 -167.4(9) . . . . ?
C5 C4 Ta1 C3 -114.7(9) . . . . ?
C10 C4 Ta1 C3 121.7(12) . . . . ?
C5 C4 Ta1 C2 -77.3(7) . . . . ?
C3 C4 Ta1 C2 37.4(6) . . . . ?
C10 C4 Ta1 C2 159.1(11) . . . . ?
C3 C4 Ta1 C5 114.7(9) . . . . ?
C10 C4 Ta1 C5 -123.6(12) . . . . ?
C5 C4 Ta1 C1 -36.4(6) . . . . ?
C3 C4 Ta1 C1 78.4(6) . . . . ?
C10 C4 Ta1 C1 -159.9(11) . . . . ?
C5 C4 Ta1 B4 -117.9(7) . . . . ?
C3 C4 Ta1 B4 -3.2(10) . . . . ?
C10 C4 Ta1 B4 118.5(10) . . . . ?
C5 C4 Ta1 B1 59.0(7) . . . . ?
C3 C4 Ta1 B1 173.7(7) . . . . ?
C10 C4 Ta1 B1 -64.6(11) . . . . ?
C5 C4 Ta1 Ta2 97.0(10) . . . . ?
C3 C4 Ta1 Ta2 -148.3(7) . . . . ?
C10 C4 Ta1 Ta2 -26.6(16) . . . . ?
B2 B3 Ta1 C21 -103.7(7) . . . . ?
B4 B3 Ta1 C21 45.7(7) . . . . ?
Ta2 B3 Ta1 C21 -31.2(5) . . . . ?
B2 B3 Ta1 O1 -91.3(7) . . . . ?
B4 B3 Ta1 O1 58.0(6) . . . . ?
Ta2 B3 Ta1 O1 -18.8(3) . . . . ?
B4 B3 Ta1 B2 149.4(9) . . . . ?
Ta2 B3 Ta1 B2 72.5(6) . . . . ?
B2 B3 Ta1 C4 92.3(8) . . . . ?
B4 B3 Ta1 C4 -118.3(7) . . . . ?
Ta2 B3 Ta1 C4 164.8(5) . . . . ?
B2 B3 Ta1 C3 133.6(6) . . . . ?
B4 B3 Ta1 C3 -77.1(7) . . . . ?
Ta2 B3 Ta1 C3 -153.9(3) . . . . ?
B2 B3 Ta1 C2 120.2(6) . . . . ?
B4 B3 Ta1 C2 -90.4(6) . . . . ?
Ta2 B3 Ta1 C2 -167.3(3) . . . . ?
B2 B3 Ta1 C5 66.2(7) . . . . ?
B4 B3 Ta1 C5 -144.4(5) . . . . ?
Ta2 B3 Ta1 C5 138.7(3) . . . . ?
B2 B3 Ta1 C1 86.0(6) . . . . ?
B4 B3 Ta1 C1 -124.6(6) . . . . ?
Ta2 B3 Ta1 C1 158.6(3) . . . . ?
B2 B3 Ta1 B4 -149.4(9) . . . . ?
Ta2 B3 Ta1 B4 -76.9(6) . . . . ?
B2 B3 Ta1 B1 -20.5(7) . . . . ?
B4 B3 Ta1 B1 128.8(7) . . . . ?
Ta2 B3 Ta1 B1 52.0(4) . . . . ?
B2 B3 Ta1 Ta2 -72.5(6) . . . . ?
B4 B3 Ta1 Ta2 76.9(6) . . . . ?
C2 C3 Ta1 C21 -156.0(6) . . . . ?
C4 C3 Ta1 C21 88.7(7) . . . . ?
C9 C3 Ta1 C21 -33.6(9) . . . . ?
C2 C3 Ta1 O1 -144.0(6) . . . . ?
C4 C3 Ta1 O1 100.7(7) . . . . ?
C9 C3 Ta1 O1 -21.6(10) . . . . ?
C2 C3 Ta1 B2 27.7(9) . . . . ?
C4 C3 Ta1 B2 -87.6(8) . . . . ?
C9 C3 Ta1 B2 150.1(8) . . . . ?
C2 C3 Ta1 C4 115.3(9) . . . . ?
C9 C3 Ta1 C4 -122.3(11) . . . . ?
C2 C3 Ta1 B3 -23.9(7) . . . . ?
C4 C3 Ta1 B3 -139.2(6) . . . . ?
C9 C3 Ta1 B3 98.5(9) . . . . ?
C4 C3 Ta1 C2 -115.3(9) . . . . ?
C9 C3 Ta1 C2 122.4(11) . . . . ?
C2 C3 Ta1 C5 77.5(6) . . . . ?
C4 C3 Ta1 C5 -37.9(6) . . . . ?
C9 C3 Ta1 C5 -160.1(10) . . . . ?
C2 C3 Ta1 C1 37.2(6) . . . . ?
C4 C3 Ta1 C1 -78.2(7) . . . . ?
C9 C3 Ta1 C1 159.6(10) . . . . ?
C2 C3 Ta1 B4 -66.7(7) . . . . ?
C4 C3 Ta1 B4 177.9(6) . . . . ?
C9 C3 Ta1 B4 55.7(9) . . . . ?
C2 C3 Ta1 B1 104.7(9) . . . . ?
C4 C3 Ta1 B1 -10.7(11) . . . . ?
C9 C3 Ta1 B1 -133.0(10) . . . . ?
C2 C3 Ta1 Ta2 -92.1(9) . . . . ?
C4 C3 Ta1 Ta2 152.6(6) . . . . ?
C9 C3 Ta1 Ta2 30.3(13) . . . . ?
C3 C2 Ta1 C21 30.8(8) . . . . ?
C1 C2 Ta1 C21 146.4(7) . . . . ?
C8 C2 Ta1 C21 -91.0(10) . . . . ?
C3 C2 Ta1 O1 66.0(9) . . . . ?
C1 C2 Ta1 O1 -178.3(7) . . . . ?
C8 C2 Ta1 O1 -55.7(12) . . . . ?
C3 C2 Ta1 B2 -162.6(6) . . . . ?
C1 C2 Ta1 B2 -46.9(7) . . . . ?
C8 C2 Ta1 B2 75.6(10) . . . . ?
C3 C2 Ta1 C4 -38.0(6) . . . . ?
C1 C2 Ta1 C4 77.7(7) . . . . ?
C8 C2 Ta1 C4 -159.7(10) . . . . ?
C3 C2 Ta1 B3 160.4(6) . . . . ?
C1 C2 Ta1 B3 -83.9(6) . . . . ?
C8 C2 Ta1 B3 38.7(9) . . . . ?
C1 C2 Ta1 C3 115.6(9) . . . . ?
C8 C2 Ta1 C3 -121.8(12) . . . . ?
C3 C2 Ta1 C5 -79.5(6) . . . . ?
C1 C2 Ta1 C5 36.1(6) . . . . ?
C8 C2 Ta1 C5 158.7(10) . . . . ?
C3 C2 Ta1 C1 -115.6(9) . . . . ?
C8 C2 Ta1 C1 122.6(11) . . . . ?
C3 C2 Ta1 B4 118.6(6) . . . . ?
C1 C2 Ta1 B4 -125.7(6) . . . . ?
C8 C2 Ta1 B4 -3.2(9) . . . . ?
C3 C2 Ta1 B1 -124.4(7) . . . . ?
C1 C2 Ta1 B1 -8.7(9) . . . . ?
C8 C2 Ta1 B1 113.9(10) . . . . ?
C3 C2 Ta1 Ta2 144.9(5) . . . . ?
C1 C2 Ta1 Ta2 -99.4(6) . . . . ?
C8 C2 Ta1 Ta2 23.1(11) . . . . ?
C1 C5 Ta1 C21 -153.2(7) . . . . ?
C4 C5 Ta1 C21 -36.8(8) . . . . ?
C6 C5 Ta1 C21 84.2(11) . . . . ?
C1 C5 Ta1 O1 175.0(6) . . . . ?
C4 C5 Ta1 O1 -68.6(9) . . . . ?
C6 C5 Ta1 O1 52.4(13) . . . . ?
C1 C5 Ta1 B2 74.3(7) . . . . ?
C4 C5 Ta1 B2 -169.3(6) . . . . ?
C6 C5 Ta1 B2 -48.2(11) . . . . ?
C1 C5 Ta1 C4 -116.4(9) . . . . ?
C6 C5 Ta1 C4 121.1(13) . . . . ?
C1 C5 Ta1 B3 37.5(7) . . . . ?
C4 C5 Ta1 B3 153.9(6) . . . . ?
C6 C5 Ta1 B3 -85.0(11) . . . . ?
C1 C5 Ta1 C3 -78.1(6) . . . . ?
C4 C5 Ta1 C3 38.2(6) . . . . ?
C6 C5 Ta1 C3 159.3(12) . . . . ?
C1 C5 Ta1 C2 -36.7(6) . . . . ?
C4 C5 Ta1 C2 79.7(6) . . . . ?
C6 C5 Ta1 C2 -159.2(12) . . . . ?
C4 C5 Ta1 C1 116.4(9) . . . . ?
C6 C5 Ta1 C1 -122.6(13) . . . . ?
C1 C5 Ta1 B4 -4.3(10) . . . . ?
C4 C5 Ta1 B4 112.1(8) . . . . ?
C6 C5 Ta1 B4 -126.9(10) . . . . ?
C1 C5 Ta1 B1 116.4(7) . . . . ?
C4 C5 Ta1 B1 -127.3(7) . . . . ?
C6 C5 Ta1 B1 -6.2(11) . . . . ?
C1 C5 Ta1 Ta2 95.6(6) . . . . ?
C4 C5 Ta1 Ta2 -148.1(5) . . . . ?
C6 C5 Ta1 Ta2 -27.0(13) . . . . ?
C5 C1 Ta1 C21 51.3(11) . . . . ?
C2 C1 Ta1 C21 -65.9(11) . . . . ?
C7 C1 Ta1 C21 174.3(10) . . . . ?
C5 C1 Ta1 O1 -81(8) . . . . ?
C2 C1 Ta1 O1 162(7) . . . . ?
C7 C1 Ta1 O1 42(8) . . . . ?
C5 C1 Ta1 B2 -106.1(7) . . . . ?
C2 C1 Ta1 B2 136.7(6) . . . . ?
C7 C1 Ta1 B2 17.0(10) . . . . ?
C5 C1 Ta1 C4 37.5(6) . . . . ?
C2 C1 Ta1 C4 -79.7(6) . . . . ?
C7 C1 Ta1 C4 160.5(11) . . . . ?
C5 C1 Ta1 B3 -146.7(6) . . . . ?
C2 C1 Ta1 B3 96.0(6) . . . . ?
C7 C1 Ta1 B3 -23.7(10) . . . . ?
C5 C1 Ta1 C3 79.6(6) . . . . ?
C2 C1 Ta1 C3 -37.6(6) . . . . ?
C7 C1 Ta1 C3 -157.3(11) . . . . ?
C5 C1 Ta1 C2 117.2(9) . . . . ?
C7 C1 Ta1 C2 -119.7(12) . . . . ?
C2 C1 Ta1 C5 -117.2(9) . . . . ?
C7 C1 Ta1 C5 123.0(12) . . . . ?
C5 C1 Ta1 B4 177.3(6) . . . . ?
C2 C1 Ta1 B4 60.1(7) . . . . ?
C7 C1 Ta1 B4 -59.6(10) . . . . ?
C5 C1 Ta1 B1 -68.6(7) . . . . ?
C2 C1 Ta1 B1 174.2(6) . . . . ?
C7 C1 Ta1 B1 54.4(11) . . . . ?
C5 C1 Ta1 Ta2 -123.6(5) . . . . ?
C2 C1 Ta1 Ta2 119.2(5) . . . . ?
C7 C1 Ta1 Ta2 -0.5(11) . . . . ?
B3 B4 Ta1 C21 -141.2(7) . . . . ?
Ta2 B4 Ta1 C21 -72.4(4) . . . . ?
B3 B4 Ta1 O1 -115.4(6) . . . . ?
Ta2 B4 Ta1 O1 -46.7(3) . . . . ?
B3 B4 Ta1 B2 -19.8(6) . . . . ?
Ta2 B4 Ta1 B2 49.0(4) . . . . ?
B3 B4 Ta1 C4 124.4(7) . . . . ?
Ta2 B4 Ta1 C4 -166.9(5) . . . . ?
Ta2 B4 Ta1 B3 68.7(5) . . . . ?
B3 B4 Ta1 C3 122.5(6) . . . . ?
Ta2 B4 Ta1 C3 -168.8(3) . . . . ?
B3 B4 Ta1 C2 90.9(6) . . . . ?
Ta2 B4 Ta1 C2 159.6(3) . . . . ?
B3 B4 Ta1 C5 64.1(9) . . . . ?
Ta2 B4 Ta1 C5 132.8(5) . . . . ?
B3 B4 Ta1 C1 61.6(6) . . . . ?
Ta2 B4 Ta1 C1 130.3(3) . . . . ?
B3 B4 Ta1 B1 -52.6(7) . . . . ?
Ta2 B4 Ta1 B1 16.1(5) . . . . ?
B3 B4 Ta1 Ta2 -68.7(5) . . . . ?
B2 B1 Ta1 C21 139.6(7) . . . . ?
Ta2 B1 Ta1 C21 71.0(4) . . . . ?
B2 B1 Ta1 O1 114.5(7) . . . . ?
Ta2 B1 Ta1 O1 45.9(4) . . . . ?
Ta2 B1 Ta1 B2 -68.6(6) . . . . ?
B2 B1 Ta1 C4 -125.5(6) . . . . ?
Ta2 B1 Ta1 C4 165.9(3) . . . . ?
B2 B1 Ta1 B3 19.9(6) . . . . ?
Ta2 B1 Ta1 B3 -48.7(4) . . . . ?
B2 B1 Ta1 C3 -118.9(8) . . . . ?
Ta2 B1 Ta1 C3 172.5(6) . . . . ?
B2 B1 Ta1 C2 -59.8(9) . . . . ?
Ta2 B1 Ta1 C2 -128.4(5) . . . . ?
B2 B1 Ta1 C5 -96.1(7) . . . . ?
Ta2 B1 Ta1 C5 -164.7(4) . . . . ?
B2 B1 Ta1 C1 -64.9(7) . . . . ?
Ta2 B1 Ta1 C1 -133.5(3) . . . . ?
B2 B1 Ta1 B4 52.6(7) . . . . ?
Ta2 B1 Ta1 B4 -16.0(5) . . . . ?
B2 B1 Ta1 Ta2 68.6(6) . . . . ?
C21 O1 Ta2 B3 -21(2) . . . . ?
Ta1 O1 Ta2 B3 -22.5(4) . . . . ?
C21 O1 Ta2 B2 22(2) . . . . ?
Ta1 O1 Ta2 B2 20.7(4) . . . . ?
C21 O1 Ta2 C13 -161(2) . . . . ?
Ta1 O1 Ta2 C13 -161.7(6) . . . . ?
C21 O1 Ta2 C14 158(2) . . . . ?
Ta1 O1 Ta2 C14 156.6(6) . . . . ?
C21 O1 Ta2 C15 136(2) . . . . ?
Ta1 O1 Ta2 C15 134.8(7) . . . . ?
C21 O1 Ta2 C12 -135(2) . . . . ?
Ta1 O1 Ta2 C12 -135.8(7) . . . . ?
C21 O1 Ta2 C11 -154(2) . . . . ?
Ta1 O1 Ta2 C11 -155(2) . . . . ?
C21 O1 Ta2 B4 -55(2) . . . . ?
Ta1 O1 Ta2 B4 -56.4(3) . . . . ?
C21 O1 Ta2 B1 56(2) . . . . ?
Ta1 O1 Ta2 B1 55.4(4) . . . . ?
C21 O1 Ta2 Ta1 1.0(19) . . . . ?
B2 B3 Ta2 O1 95.1(6) . . . . ?
B4 B3 Ta2 O1 -52.7(6) . . . . ?
Ta1 B3 Ta2 O1 22.4(4) . . . . ?
B4 B3 Ta2 B2 -147.8(9) . . . . ?
Ta1 B3 Ta2 B2 -72.7(5) . . . . ?
B2 B3 Ta2 C13 -134.9(7) . . . . ?
B4 B3 Ta2 C13 77.3(8) . . . . ?
Ta1 B3 Ta2 C13 152.4(5) . . . . ?
B2 B3 Ta2 C14 -83.5(10) . . . . ?
B4 B3 Ta2 C14 128.7(10) . . . . ?
Ta1 B3 Ta2 C14 -156.2(8) . . . . ?
B2 B3 Ta2 C15 -71.6(7) . . . . ?
B4 B3 Ta2 C15 140.6(6) . . . . ?
Ta1 B3 Ta2 C15 -144.3(4) . . . . ?
B2 B3 Ta2 C12 -123.7(7) . . . . ?
B4 B3 Ta2 C12 88.5(7) . . . . ?
Ta1 B3 Ta2 C12 163.6(5) . . . . ?
B2 B3 Ta2 C11 -95.1(7) . . . . ?
B4 B3 Ta2 C11 117.0(7) . . . . ?
Ta1 B3 Ta2 C11 -167.9(6) . . . . ?
B2 B3 Ta2 B4 147.8(9) . . . . ?
Ta1 B3 Ta2 B4 75.1(5) . . . . ?
B2 B3 Ta2 B1 20.7(6) . . . . ?
B4 B3 Ta2 B1 -127.1(6) . . . . ?
Ta1 B3 Ta2 B1 -52.0(4) . . . . ?
B2 B3 Ta2 Ta1 72.7(5) . . . . ?
B4 B3 Ta2 Ta1 -75.1(5) . . . . ?
B3 B2 Ta2 O1 -94.4(6) . . . . ?
B1 B2 Ta2 O1 54.6(7) . . . . ?
Ta1 B2 Ta2 O1 -20.7(4) . . . . ?
B1 B2 Ta2 B3 149.0(9) . . . . ?
Ta1 B2 Ta2 B3 73.7(5) . . . . ?
B3 B2 Ta2 C13 89.4(12) . . . . ?
B1 B2 Ta2 C13 -121.5(11) . . . . ?
Ta1 B2 Ta2 C13 163.1(10) . . . . ?
B3 B2 Ta2 C14 134.0(7) . . . . ?
B1 B2 Ta2 C14 -77.0(8) . . . . ?
Ta1 B2 Ta2 C14 -152.3(4) . . . . ?
B3 B2 Ta2 C15 116.3(7) . . . . ?
B1 B2 Ta2 C15 -94.6(7) . . . . ?
Ta1 B2 Ta2 C15 -170.0(5) . . . . ?
B3 B2 Ta2 C12 67.9(7) . . . . ?
B1 B2 Ta2 C12 -143.1(7) . . . . ?
Ta1 B2 Ta2 C12 141.6(5) . . . . ?
B3 B2 Ta2 C11 84.6(7) . . . . ?
B1 B2 Ta2 C11 -126.3(7) . . . . ?
Ta1 B2 Ta2 C11 158.3(5) . . . . ?
B3 B2 Ta2 B4 -21.5(6) . . . . ?
B1 B2 Ta2 B4 127.5(6) . . . . ?
Ta1 B2 Ta2 B4 52.2(4) . . . . ?
B3 B2 Ta2 B1 -149.0(9) . . . . ?
Ta1 B2 Ta2 B1 -75.3(6) . . . . ?
B3 B2 Ta2 Ta1 -73.7(5) . . . . ?
B1 B2 Ta2 Ta1 75.3(6) . . . . ?
C12 C13 Ta2 O1 147.0(10) . . . . ?
C20 C13 Ta2 O1 13(3) . . . . ?
C14 C13 Ta2 O1 -103.9(9) . . . . ?
C12 C13 Ta2 B3 20.8(13) . . . . ?
C20 C13 Ta2 B3 -113(3) . . . . ?
C14 C13 Ta2 B3 129.9(10) . . . . ?
C12 C13 Ta2 B2 -37.0(17) . . . . ?
C20 C13 Ta2 B2 -171(2) . . . . ?
C14 C13 Ta2 B2 72.1(15) . . . . ?
C12 C13 Ta2 C14 -109.1(13) . . . . ?
C20 C13 Ta2 C14 117(3) . . . . ?
C12 C13 Ta2 C15 -69.5(11) . . . . ?
C20 C13 Ta2 C15 157(3) . . . . ?
C14 C13 Ta2 C15 39.6(9) . . . . ?
C20 C13 Ta2 C12 -134(3) . . . . ?
C14 C13 Ta2 C12 109.1(13) . . . . ?
C12 C13 Ta2 C11 -31.1(10) . . . . ?
C20 C13 Ta2 C11 -165(3) . . . . ?
C14 C13 Ta2 C11 78.0(10) . . . . ?
C12 C13 Ta2 B4 65.3(11) . . . . ?
C20 C13 Ta2 B4 -69(3) . . . . ?
C14 C13 Ta2 B4 174.4(9) . . . . ?
C12 C13 Ta2 B1 -115.5(14) . . . . ?
C20 C13 Ta2 B1 111(3) . . . . ?
C14 C13 Ta2 B1 -6.4(15) . . . . ?
C12 C13 Ta2 Ta1 104.6(13) . . . . ?
C20 C13 Ta2 Ta1 -29(4) . . . . ?
C14 C13 Ta2 Ta1 -146.3(11) . . . . ?
C15 C14 Ta2 O1 -158.4(9) . . . . ?
C16 C14 Ta2 O1 -45(2) . . . . ?
C13 C14 Ta2 O1 93.5(10) . . . . ?
C15 C14 Ta2 B3 20.1(15) . . . . ?
C16 C14 Ta2 B3 133(2) . . . . ?
C13 C14 Ta2 B3 -88.0(13) . . . . ?
C15 C14 Ta2 B2 -32.4(11) . . . . ?
C16 C14 Ta2 B2 81(2) . . . . ?
C13 C14 Ta2 B2 -140.5(10) . . . . ?
C15 C14 Ta2 C13 108.1(13) . . . . ?
C16 C14 Ta2 C13 -139(3) . . . . ?
C16 C14 Ta2 C15 113(3) . . . . ?
C13 C14 Ta2 C15 -108.1(13) . . . . ?
C15 C14 Ta2 C12 70.2(10) . . . . ?
C16 C14 Ta2 C12 -177(3) . . . . ?
C13 C14 Ta2 C12 -37.9(9) . . . . ?
C15 C14 Ta2 C11 34.2(9) . . . . ?
C16 C14 Ta2 C11 147(3) . . . . ?
C13 C14 Ta2 C11 -73.9(10) . . . . ?
C15 C14 Ta2 B4 98.4(14) . . . . ?
C16 C14 Ta2 B4 -148(2) . . . . ?
C13 C14 Ta2 B4 -9.7(16) . . . . ?
C15 C14 Ta2 B1 -75.8(10) . . . . ?
C16 C14 Ta2 B1 37(2) . . . . ?
C13 C14 Ta2 B1 176.1(9) . . . . ?
C15 C14 Ta2 Ta1 -104.0(12) . . . . ?
C16 C14 Ta2 Ta1 9(3) . . . . ?
C13 C14 Ta2 Ta1 147.9(10) . . . . ?
C11 C15 Ta2 O1 154.2(11) . . . . ?
C14 C15 Ta2 O1 36.4(14) . . . . ?
C17 C15 Ta2 O1 -100(2) . . . . ?
C11 C15 Ta2 B3 -49.4(12) . . . . ?
C14 C15 Ta2 B3 -167.2(9) . . . . ?
C17 C15 Ta2 B3 56(2) . . . . ?
C11 C15 Ta2 B2 -89.0(12) . . . . ?
C14 C15 Ta2 B2 153.2(10) . . . . ?
C17 C15 Ta2 B2 16(2) . . . . ?
C11 C15 Ta2 C13 73.4(12) . . . . ?
C14 C15 Ta2 C13 -44.3(10) . . . . ?
C17 C15 Ta2 C13 179(2) . . . . ?
C11 C15 Ta2 C14 117.8(15) . . . . ?
C17 C15 Ta2 C14 -137(2) . . . . ?
C11 C15 Ta2 C12 33.3(11) . . . . ?
C14 C15 Ta2 C12 -84.5(11) . . . . ?
C17 C15 Ta2 C12 139(2) . . . . ?
C14 C15 Ta2 C11 -117.8(15) . . . . ?
C17 C15 Ta2 C11 105(2) . . . . ?
C11 C15 Ta2 B4 -9.7(15) . . . . ?
C14 C15 Ta2 B4 -127.5(11) . . . . ?
C17 C15 Ta2 B4 95.7(19) . . . . ?
C11 C15 Ta2 B1 -131.8(12) . . . . ?
C14 C15 Ta2 B1 110.4(10) . . . . ?
C17 C15 Ta2 B1 -27(2) . . . . ?
C11 C15 Ta2 Ta1 -102.8(11) . . . . ?
C14 C15 Ta2 Ta1 139.5(8) . . . . ?
C17 C15 Ta2 Ta1 3(2) . . . . ?
C11 C12 Ta2 O1 -170.6(11) . . . . ?
C13 C12 Ta2 O1 -48.2(13) . . . . ?
C19 C12 Ta2 O1 68(3) . . . . ?
C11 C12 Ta2 B3 74.1(12) . . . . ?
C13 C12 Ta2 B3 -163.6(10) . . . . ?
C19 C12 Ta2 B3 -48(2) . . . . ?
C11 C12 Ta2 B2 35.4(14) . . . . ?
C13 C12 Ta2 B2 157.7(10) . . . . ?
C19 C12 Ta2 B2 -86(2) . . . . ?
C11 C12 Ta2 C13 -122.3(17) . . . . ?
C19 C12 Ta2 C13 116(3) . . . . ?
C11 C12 Ta2 C14 -77.9(13) . . . . ?
C13 C12 Ta2 C14 44.4(10) . . . . ?
C19 C12 Ta2 C14 160(3) . . . . ?
C11 C12 Ta2 C15 -35.6(11) . . . . ?
C13 C12 Ta2 C15 86.7(12) . . . . ?
C19 C12 Ta2 C15 -157(3) . . . . ?
C13 C12 Ta2 C11 122.3(17) . . . . ?
C19 C12 Ta2 C11 -122(3) . . . . ?
C11 C12 Ta2 B4 117.0(12) . . . . ?
C13 C12 Ta2 B4 -120.7(11) . . . . ?
C19 C12 Ta2 B4 -5(2) . . . . ?
C11 C12 Ta2 B1 -9.5(18) . . . . ?
C13 C12 Ta2 B1 112.8(14) . . . . ?
C19 C12 Ta2 B1 -131(2) . . . . ?
C11 C12 Ta2 Ta1 98.0(12) . . . . ?
C13 C12 Ta2 Ta1 -139.7(9) . . . . ?
C19 C12 Ta2 Ta1 -24(3) . . . . ?
C12 C11 Ta2 O1 27(3) . . . . ?
C15 C11 Ta2 O1 -92(3) . . . . ?
C18 C11 Ta2 O1 148(2) . . . . ?
C12 C11 Ta2 B3 -106.9(13) . . . . ?
C15 C11 Ta2 B3 134.2(12) . . . . ?
C18 C11 Ta2 B3 14(2) . . . . ?
C12 C11 Ta2 B2 -148.8(12) . . . . ?
C15 C11 Ta2 B2 92.3(12) . . . . ?
C18 C11 Ta2 B2 -28(2) . . . . ?
C12 C11 Ta2 C13 34.5(12) . . . . ?
C15 C11 Ta2 C13 -84.4(12) . . . . ?
C18 C11 Ta2 C13 156(2) . . . . ?
C12 C11 Ta2 C14 81.7(13) . . . . ?
C15 C11 Ta2 C14 -37.3(11) . . . . ?
C18 C11 Ta2 C14 -157(2) . . . . ?
C12 C11 Ta2 C15 118.9(17) . . . . ?
C18 C11 Ta2 C15 -120(3) . . . . ?
C15 C11 Ta2 C12 -118.9(17) . . . . ?
C18 C11 Ta2 C12 121(3) . . . . ?
C12 C11 Ta2 B4 -67.9(13) . . . . ?
C15 C11 Ta2 B4 173.2(11) . . . . ?
C18 C11 Ta2 B4 53(2) . . . . ?
C12 C11 Ta2 B1 174.0(12) . . . . ?
C15 C11 Ta2 B1 55.0(13) . . . . ?
C18 C11 Ta2 B1 -65(2) . . . . ?
C12 C11 Ta2 Ta1 -121.9(11) . . . . ?
C15 C11 Ta2 Ta1 119.2(10) . . . . ?
C18 C11 Ta2 Ta1 -1(2) . . . . ?
B3 B4 Ta2 O1 126.5(6) . . . . ?
Ta1 B4 Ta2 O1 54.7(4) . . . . ?
Ta1 B4 Ta2 B3 -71.8(5) . . . . ?
B3 B4 Ta2 B2 21.2(6) . . . . ?
Ta1 B4 Ta2 B2 -50.6(4) . . . . ?
B3 B4 Ta2 C13 -125.0(7) . . . . ?
Ta1 B4 Ta2 C13 163.2(5) . . . . ?
B3 B4 Ta2 C14 -118.7(10) . . . . ?
Ta1 B4 Ta2 C14 169.5(9) . . . . ?
B3 B4 Ta2 C15 -62.7(9) . . . . ?
Ta1 B4 Ta2 C15 -134.5(6) . . . . ?
B3 B4 Ta2 C12 -95.4(7) . . . . ?
Ta1 B4 Ta2 C12 -167.2(6) . . . . ?
B3 B4 Ta2 C11 -67.9(7) . . . . ?
Ta1 B4 Ta2 C11 -139.8(5) . . . . ?
B3 B4 Ta2 B1 55.5(7) . . . . ?
Ta1 B4 Ta2 B1 -16.3(5) . . . . ?
B3 B4 Ta2 Ta1 71.8(5) . . . . ?
B2 B1 Ta2 O1 -125.1(7) . . . . ?
Ta1 B1 Ta2 O1 -53.8(4) . . . . ?
B2 B1 Ta2 B3 -20.5(6) . . . . ?
Ta1 B1 Ta2 B3 50.8(4) . . . . ?
Ta1 B1 Ta2 B2 71.3(5) . . . . ?
B2 B1 Ta2 C13 125.9(9) . . . . ?
Ta1 B1 Ta2 C13 -162.8(8) . . . . ?
B2 B1 Ta2 C14 121.8(7) . . . . ?
Ta1 B1 Ta2 C14 -167.0(5) . . . . ?
B2 B1 Ta2 C15 88.4(7) . . . . ?
Ta1 B1 Ta2 C15 159.7(5) . . . . ?
B2 B1 Ta2 C12 68.0(11) . . . . ?
Ta1 B1 Ta2 C12 139.2(9) . . . . ?
B2 B1 Ta2 C11 62.8(8) . . . . ?
Ta1 B1 Ta2 C11 134.1(5) . . . . ?
B2 B1 Ta2 B4 -54.9(7) . . . . ?
Ta1 B1 Ta2 B4 16.3(5) . . . . ?
B2 B1 Ta2 Ta1 -71.3(5) . . . . ?
C21 Ta1 Ta2 O1 -0.3(5) . . . . ?
B2 Ta1 Ta2 O1 154.4(6) . . . . ?
C4 Ta1 Ta2 O1 55.7(9) . . . . ?
B3 Ta1 Ta2 O1 -152.2(5) . . . . ?
C3 Ta1 Ta2 O1 -68.1(8) . . . . ?
C2 Ta1 Ta2 O1 -131.9(6) . . . . ?
C5 Ta1 Ta2 O1 126.6(6) . . . . ?
C1 Ta1 Ta2 O1 177.2(5) . . . . ?
B4 Ta1 Ta2 O1 -98.6(5) . . . . ?
B1 Ta1 Ta2 O1 100.6(6) . . . . ?
C21 Ta1 Ta2 B3 151.9(5) . . . . ?
O1 Ta1 Ta2 B3 152.2(5) . . . . ?
B2 Ta1 Ta2 B3 -53.4(5) . . . . ?
C4 Ta1 Ta2 B3 -152.1(9) . . . . ?
C3 Ta1 Ta2 B3 84.1(8) . . . . ?
C2 Ta1 Ta2 B3 20.3(5) . . . . ?
C5 Ta1 Ta2 B3 -81.2(6) . . . . ?
C1 Ta1 Ta2 B3 -30.6(5) . . . . ?
B4 Ta1 Ta2 B3 53.6(5) . . . . ?
B1 Ta1 Ta2 B3 -107.2(6) . . . . ?
C21 Ta1 Ta2 B2 -154.7(5) . . . . ?
O1 Ta1 Ta2 B2 -154.4(6) . . . . ?
C4 Ta1 Ta2 B2 -98.7(9) . . . . ?
B3 Ta1 Ta2 B2 53.4(5) . . . . ?
C3 Ta1 Ta2 B2 137.5(8) . . . . ?
C2 Ta1 Ta2 B2 73.7(6) . . . . ?
C5 Ta1 Ta2 B2 -27.8(6) . . . . ?
C1 Ta1 Ta2 B2 22.8(5) . . . . ?
B4 Ta1 Ta2 B2 107.0(5) . . . . ?
B1 Ta1 Ta2 B2 -53.8(6) . . . . ?
C21 Ta1 Ta2 C13 51.2(15) . . . . ?
O1 Ta1 Ta2 C13 51.5(15) . . . . ?
B2 Ta1 Ta2 C13 -154.1(15) . . . . ?
C4 Ta1 Ta2 C13 107.2(17) . . . . ?
B3 Ta1 Ta2 C13 -100.7(15) . . . . ?
C3 Ta1 Ta2 C13 -16.6(16) . . . . ?
C2 Ta1 Ta2 C13 -80.4(15) . . . . ?
C5 Ta1 Ta2 C13 178.1(15) . . . . ?
C1 Ta1 Ta2 C13 -131.3(15) . . . . ?
B4 Ta1 Ta2 C13 -47.1(15) . . . . ?
B1 Ta1 Ta2 C13 152.1(15) . . . . ?
C21 Ta1 Ta2 C14 -67.0(13) . . . . ?
O1 Ta1 Ta2 C14 -66.8(14) . . . . ?
B2 Ta1 Ta2 C14 87.6(14) . . . . ?
C4 Ta1 Ta2 C14 -11.1(16) . . . . ?
B3 Ta1 Ta2 C14 141.0(13) . . . . ?
C3 Ta1 Ta2 C14 -134.9(15) . . . . ?
C2 Ta1 Ta2 C14 161.3(13) . . . . ?
C5 Ta1 Ta2 C14 59.9(14) . . . . ?
C1 Ta1 Ta2 C14 110.4(13) . . . . ?
B4 Ta1 Ta2 C14 -165.4(13) . . . . ?
B1 Ta1 Ta2 C14 33.8(14) . . . . ?
C21 Ta1 Ta2 C15 -137.3(9) . . . . ?
O1 Ta1 Ta2 C15 -137.1(9) . . . . ?
B2 Ta1 Ta2 C15 17.3(9) . . . . ?
C4 Ta1 Ta2 C15 -81.4(12) . . . . ?
B3 Ta1 Ta2 C15 70.7(9) . . . . ?
C3 Ta1 Ta2 C15 154.8(11) . . . . ?
C2 Ta1 Ta2 C15 91.0(9) . . . . ?
C5 Ta1 Ta2 C15 -10.4(9) . . . . ?
C1 Ta1 Ta2 C15 40.1(9) . . . . ?
B4 Ta1 Ta2 C15 124.3(9) . . . . ?
B1 Ta1 Ta2 C15 -36.5(9) . . . . ?
C21 Ta1 Ta2 C12 121.8(10) . . . . ?
O1 Ta1 Ta2 C12 122.0(10) . . . . ?
B2 Ta1 Ta2 C12 -83.6(10) . . . . ?
C4 Ta1 Ta2 C12 177.7(12) . . . . ?
B3 Ta1 Ta2 C12 -30.2(10) . . . . ?
C3 Ta1 Ta2 C12 53.9(11) . . . . ?
C2 Ta1 Ta2 C12 -9.9(10) . . . . ?
C5 Ta1 Ta2 C12 -111.3(10) . . . . ?
C1 Ta1 Ta2 C12 -60.8(10) . . . . ?
B4 Ta1 Ta2 C12 23.4(10) . . . . ?
B1 Ta1 Ta2 C12 -137.4(10) . . . . ?
C21 Ta1 Ta2 C11 170.7(9) . . . . ?
O1 Ta1 Ta2 C11 171.0(9) . . . . ?
B2 Ta1 Ta2 C11 -34.6(9) . . . . ?
C4 Ta1 Ta2 C11 -133.3(11) . . . . ?
B3 Ta1 Ta2 C11 18.8(9) . . . . ?
C3 Ta1 Ta2 C11 102.9(10) . . . . ?
C2 Ta1 Ta2 C11 39.1(9) . . . . ?
C5 Ta1 Ta2 C11 -62.4(9) . . . . ?
C1 Ta1 Ta2 C11 -11.8(9) . . . . ?
B4 Ta1 Ta2 C11 72.4(9) . . . . ?
B1 Ta1 Ta2 C11 -88.4(9) . . . . ?
C21 Ta1 Ta2 B4 98.4(5) . . . . ?
O1 Ta1 Ta2 B4 98.6(5) . . . . ?
B2 Ta1 Ta2 B4 -107.0(5) . . . . ?
C4 Ta1 Ta2 B4 154.3(9) . . . . ?
B3 Ta1 Ta2 B4 -53.6(5) . . . . ?
C3 Ta1 Ta2 B4 30.5(8) . . . . ?
C2 Ta1 Ta2 B4 -33.3(5) . . . . ?
C5 Ta1 Ta2 B4 -134.8(6) . . . . ?
C1 Ta1 Ta2 B4 -84.2(5) . . . . ?
B1 Ta1 Ta2 B4 -160.8(6) . . . . ?
C21 Ta1 Ta2 B1 -100.9(6) . . . . ?
O1 Ta1 Ta2 B1 -100.6(6) . . . . ?
B2 Ta1 Ta2 B1 53.8(6) . . . . ?
C4 Ta1 Ta2 B1 -44.9(10) . . . . ?
B3 Ta1 Ta2 B1 107.2(6) . . . . ?
C3 Ta1 Ta2 B1 -168.7(8) . . . . ?
C2 Ta1 Ta2 B1 127.5(6) . . . . ?
C5 Ta1 Ta2 B1 26.0(6) . . . . ?
C1 Ta1 Ta2 B1 76.6(6) . . . . ?
B4 Ta1 Ta2 B1 160.8(6) . . . . ?
